data_1542279
loop_
_publ_author_name
'Cancino, P.'
'Vega, A.'
'Santiago-Portillo, Andrea'
'Navalon, Sergio'
'Alvaro, Mercedes'
'Aguirre, P.'
'Spodine, E.'
'Garc\'ia, Hermenegildo'

_publ_section_title
;
 A novel copper(ii)--lanthanum(iii) metal organic framework as a selective
 catalyst for the aerobic oxidation of benzylic hydrocarbons and
 cycloalkenes
;
_journal_issue 11
_journal_name_full 'Catal. Sci. Technol.'
_journal_page_first 3727
_journal_paper_doi 10.1039/C5CY01448D
_journal_volume 6
_journal_year 2016
_chemical_formula_moiety 'C42 H28 Cu La4 N6 O36 S2, 2(H2 O) '
_chemical_formula_sum 'C42 H28 Cu La4 N6 O38 S2'
_chemical_formula_weight 1912.05
_chemical_name_systematic
; 
 ? 
;
_space_group_IT_number 2
_symmetry_cell_setting triclinic
_symmetry_space_group_name_Hall '-P 1'
_symmetry_space_group_name_H-M 'P -1'
_atom_sites_solution_hydrogens mixed
_atom_sites_solution_primary direct
_atom_sites_solution_secondary difmap
_audit_creation_method SHELXL-97
_audit_update_record
;
2015-08-08 deposited with the CCDC.
2016-01-14 downloaded from the CCDC.
;
_cell_angle_alpha 108.560(1)
_cell_angle_beta 106.079(2)
_cell_angle_gamma 97.893(2)
_cell_formula_units_Z 1
_cell_length_a 9.4008(5)
_cell_length_b 11.5017(6)
_cell_length_c 13.7959(7)
_cell_measurement_reflns_used 9886
_cell_measurement_temperature 293(2)
_cell_measurement_theta_max 30.397
_cell_measurement_theta_min 2.976
_cell_volume 1316.50(12)
_computing_cell_refinement 'SAINT-NT (Bruker, 1999)'
_computing_data_collection 'SMART-NT (Bruker, 2001)'
_computing_data_reduction 'SAINT-NT (Bruker, 1999)'
_computing_molecular_graphics 'SHELXTL-NT (Bruker, 1999)'
_computing_publication_material 'SHELXTL-NT (Bruker, 1999)'
_computing_structure_refinement 'SHELXL (Sheldrick, 2008)'
_computing_structure_solution 'SHELXS (Sheldrick, 1990)'
_diffrn_ambient_temperature 293(2)
_diffrn_measured_fraction_theta_full 0.996
_diffrn_measured_fraction_theta_max 0.996
_diffrn_measurement_device_type 'CCD area detector'
_diffrn_measurement_method 'phi and omega scans'
_diffrn_radiation_monochromator graphite
_diffrn_radiation_source 'fine-focus sealed tube'
_diffrn_radiation_type MoK\a
_diffrn_radiation_wavelength 0.71073
_diffrn_reflns_av_R_equivalents 0.0253
_diffrn_reflns_av_sigmaI/netI 0.0359
_diffrn_reflns_limit_h_max 11
_diffrn_reflns_limit_h_min -11
_diffrn_reflns_limit_k_max 14
_diffrn_reflns_limit_k_min -14
_diffrn_reflns_limit_l_max 17
_diffrn_reflns_limit_l_min -17
_diffrn_reflns_number 10281
_diffrn_reflns_theta_full 26.00
_diffrn_reflns_theta_max 26.00
_diffrn_reflns_theta_min 2.33
_exptl_absorpt_coefficient_mu 3.775
_exptl_absorpt_correction_T_max 0.69
_exptl_absorpt_correction_T_min 0.64
_exptl_absorpt_correction_type empirical
_exptl_absorpt_process_details 'SADABS, Bruker'
_exptl_crystal_colour blue
_exptl_crystal_density_diffrn 2.412
_exptl_crystal_density_method 'not measured'
_exptl_crystal_description polyhedra
_exptl_crystal_F_000 919
_exptl_crystal_preparation 'Catalyzez Oxidation'
_exptl_crystal_size_max 0.20
_exptl_crystal_size_mid 0.10
_exptl_crystal_size_min 0.10
_refine_diff_density_max 1.781
_refine_diff_density_min -1.453
_refine_diff_density_rms 0.172
_refine_ls_extinction_method none
_refine_ls_goodness_of_fit_ref 1.039
_refine_ls_hydrogen_treatment mixed
_refine_ls_matrix_type full
_refine_ls_number_parameters 445
_refine_ls_number_reflns 5156
_refine_ls_number_restraints 5
_refine_ls_restrained_S_all 1.038
_refine_ls_R_factor_all 0.0296
_refine_ls_R_factor_gt 0.0278
_refine_ls_shift/su_max 0.002
_refine_ls_shift/su_mean 0.000
_refine_ls_structure_factor_coef Fsqd
_refine_ls_weighting_details 'calc w=1/[\s^2^(Fo^2^)+(0.0552P)^2^+0.8940P] where P=(Fo^2^+2Fc^2^)/3'
_refine_ls_weighting_scheme calc
_refine_ls_wR_factor_gt 0.0765
_refine_ls_wR_factor_ref 0.0782
_reflns_number_gt 4820
_reflns_number_total 5156
_reflns_threshold_expression >2sigma(I)
_cod_data_source_file c5cy01448d2.cif
_cod_data_source_block p-1
_cod_depositor_comments
;
The following automatic conversions were performed:

'_symmetry_cell_setting' value 'Triclinic' changed to 'triclinic'
according to
/usr/data/users/saulius/crontab/automatic-downloads/rss-feeds/RSC/lib/dictionaries/cif_core.dic
dictionary named 'cif_core.dic' version 2.4.2 from 2011-04-26.

'_geom_bond_publ_flag' value 'Y' changed to 'y' according to
/usr/data/users/saulius/crontab/automatic-downloads/rss-feeds/RSC/lib/dictionaries/cif_core.dic
dictionary named 'cif_core.dic' version 2.4.2 from 2011-04-26 (25
times).

Automatic conversion script
Id: cif_fix_values 4268 2015-11-12 08:31:59Z antanas 

 Adding full bibliography for 1542279.cif.
;
_cod_database_code 1542279

loop_
_symmetry_equiv_pos_as_xyz
'x, y, z'
'-x, -y, -z'

loop_
_atom_site_label
_atom_site_type_symbol
_atom_site_fract_x
_atom_site_fract_y
_atom_site_fract_z
_atom_site_U_iso_or_equiv
_atom_site_adp_type
_atom_site_occupancy
_atom_site_symmetry_multiplicity
_atom_site_calc_flag
_atom_site_refinement_flags
La1 La 0.384184(19) 0.756740(16) 0.816150(14) 0.01028(8) Uani 1 1 d .
La2 La -0.06040(2) 0.556616(17) 0.703769(14) 0.01112(8) Uani 1 1 d .
Cu1 Cu 0.0000 0.0000 0.5000 0.01047(13) Uani 1 2 d S
S1 S 0.03200(9) 0.69516(7) 0.55086(6) 0.01134(17) Uani 1 1 d .
N1 N 0.1608(3) 0.1250(3) 0.6487(2) 0.0121(6) Uani 1 1 d .
N2 N -0.1738(3) 0.0175(3) 0.5594(2) 0.0145(6) Uani 1 1 d .
N3 N 1.0094(4) 1.0818(3) 0.8254(3) 0.0293(8) Uani 1 1 d .
O1 O 0.1932(3) 0.5093(2) 0.7530(2) 0.0182(5) Uani 1 1 d .
O2 O 0.4265(3) 0.5537(2) 0.8672(2) 0.0229(6) Uani 1 1 d .
O3 O 0.5218(3) 0.1711(2) 0.98516(19) 0.0223(6) Uani 1 1 d .
O4 O 0.3796(3) -0.0192(2) 0.8688(2) 0.0221(5) Uani 1 1 d .
O5 O -0.1392(3) 0.3759(3) 0.7570(2) 0.0259(6) Uani 1 1 d .
O6 O -0.3279(4) 0.3109(3) 0.8100(3) 0.0499(10) Uani 1 1 d D
H6 H -0.307(8) 0.3882(19) 0.852(5) 0.09(2) Uiso 1 1 d D
O7 O -0.4898(4) -0.2795(3) 0.5500(2) 0.0373(8) Uani 1 1 d .
O8 O -0.5315(3) -0.1503(3) 0.6925(2) 0.0277(6) Uani 1 1 d .
O9 O 0.8072(3) 0.7170(3) 0.7684(2) 0.0327(7) Uani 1 1 d .
O10 O 0.6590(3) 0.7747(3) 0.8662(2) 0.0260(6) Uani 1 1 d .
O11 O 0.8481(3) 1.2437(2) 1.12960(18) 0.0178(5) Uani 1 1 d .
O12 O 0.9912(3) 1.3716(3) 1.0859(2) 0.0282(6) Uani 1 1 d .
O13 O 0.1323(3) 0.6954(2) 0.65596(18) 0.0163(5) Uani 1 1 d .
O14 O 0.0841(3) 0.6293(2) 0.4619(2) 0.0205(6) Uani 1 1 d .
O15 O -0.1215(3) 0.6249(2) 0.5354(2) 0.0204(5) Uani 1 1 d .
O16 O 0.0334(3) 0.8242(2) 0.55765(19) 0.0195(5) Uani 1 1 d .
O1W O 0.3974(3) 0.5736(3) 0.6437(2) 0.0231(6) Uani 1 1 d D
H1W H 0.423(5) 0.620(4) 0.611(3) 0.038(14) Uiso 1 1 d D
H2W H 0.320(4) 0.516(4) 0.596(4) 0.062(19) Uiso 1 1 d D
O2W O -0.3444(3) 0.4713(3) 0.6268(3) 0.0399(8) Uani 1 1 d D
H3W H -0.404(5) 0.516(5) 0.645(5) 0.063(19) Uiso 1 1 d D
H4W H -0.398(5) 0.402(2) 0.575(3) 0.039(13) Uiso 1 1 d D
O3W O 0.7316(4) 0.5354(3) 0.9354(3) 0.0377(7) Uani 1 1 d .
H5W H 0.806(4) 0.583(5) 0.933(5) 0.061(19) Uiso 1 1 d D
C1 C 0.2396(4) 0.0797(3) 0.7193(3) 0.0123(6) Uani 1 1 d .
H1 H 0.2238 -0.0075 0.6994 0.015 Uiso 1 1 calc R
C2 C 0.3445(4) 0.1581(3) 0.8214(3) 0.0125(6) Uani 1 1 d .
C3 C 0.3703(4) 0.2876(3) 0.8518(3) 0.0143(7) Uani 1 1 d .
H3 H 0.4415 0.3414 0.9187 0.017 Uiso 1 1 calc R
C4 C 0.2871(4) 0.3362(3) 0.7798(3) 0.0130(6) Uani 1 1 d .
C5 C 0.1852(4) 0.2520(3) 0.6809(3) 0.0141(7) Uani 1 1 d .
H5 H 0.1297 0.2847 0.6334 0.017 Uiso 1 1 calc R
C6 C 0.4220(4) 0.0980(3) 0.8979(3) 0.0119(6) Uani 1 1 d .
C7 C 0.3045(4) 0.4756(3) 0.8036(2) 0.0128(6) Uani 1 1 d .
C8 C -0.1764(4) 0.1354(3) 0.6160(3) 0.0178(7) Uani 1 1 d .
H8 H -0.1126 0.2031 0.6137 0.021 Uiso 1 1 calc R
C9 C -0.2699(4) 0.1602(3) 0.6775(3) 0.0188(7) Uani 1 1 d .
C10 C -0.3712(4) 0.0604(3) 0.6774(3) 0.0207(8) Uani 1 1 d .
H10 H -0.4353 0.0749 0.7183 0.025 Uiso 1 1 calc R
C11 C -0.3744(4) -0.0617(3) 0.6148(3) 0.0170(7) Uani 1 1 d .
C12 C -0.2734(4) -0.0795(3) 0.5583(3) 0.0167(7) Uani 1 1 d .
H12 H -0.2741 -0.1617 0.5180 0.020 Uiso 1 1 calc R
C13 C -0.2424(5) 0.2934(4) 0.7513(3) 0.0243(8) Uani 1 1 d .
C14 C -0.4751(4) -0.1729(3) 0.6183(3) 0.0190(7) Uani 1 1 d .
C15 C 0.9374(4) 0.9638(4) 0.8063(3) 0.0235(8) Uani 1 1 d .
H15 H 0.9530 0.8973 0.7539 0.028 Uiso 1 1 calc R
C16 C 0.8408(4) 0.9348(3) 0.8600(3) 0.0173(7) Uani 1 1 d .
C17 C 0.8233(4) 1.0327(3) 0.9422(3) 0.0166(7) Uani 1 1 d .
H17 H 0.7594 1.0169 0.9797 0.020 Uiso 1 1 calc R
C18 C 0.9041(4) 1.1554(3) 0.9668(3) 0.0181(7) Uani 1 1 d .
C19 C 0.9916(5) 1.1753(4) 0.9054(3) 0.0252(8) Uani 1 1 d .
H19 H 1.0410 1.2580 0.9203 0.030 Uiso 1 1 calc R
C20 C 0.7629(4) 0.7988(3) 0.8294(3) 0.0200(7) Uani 1 1 d .
C21 C 0.9107(4) 1.2640(3) 1.0640(3) 0.0174(7) Uani 1 1 d .

loop_
_atom_site_aniso_label
_atom_site_aniso_U_11
_atom_site_aniso_U_22
_atom_site_aniso_U_33
_atom_site_aniso_U_23
_atom_site_aniso_U_13
_atom_site_aniso_U_12
La1 0.00973(11) 0.00964(12) 0.01212(12) 0.00442(8) 0.00411(8) 0.00278(8)
La2 0.01153(12) 0.00974(12) 0.01293(12) 0.00345(8) 0.00609(8) 0.00324(8)
Cu1 0.0097(3) 0.0115(3) 0.0096(3) 0.0023(2) 0.0048(2) 0.0016(2)
S1 0.0140(4) 0.0099(4) 0.0107(4) 0.0042(3) 0.0041(3) 0.0042(3)
N1 0.0126(13) 0.0122(14) 0.0128(13) 0.0051(11) 0.0056(11) 0.0030(11)
N2 0.0163(14) 0.0160(14) 0.0148(13) 0.0061(11) 0.0102(11) 0.0046(11)
N3 0.0274(18) 0.0336(19) 0.0248(17) 0.0034(15) 0.0176(14) 0.0010(15)
O1 0.0184(12) 0.0165(12) 0.0243(12) 0.0108(10) 0.0079(10) 0.0103(10)
O2 0.0232(13) 0.0123(12) 0.0261(13) 0.0068(10) 0.0001(11) 0.0006(10)
O3 0.0282(14) 0.0172(13) 0.0137(12) 0.0052(10) -0.0028(10) 0.0037(11)
O4 0.0327(14) 0.0111(12) 0.0218(12) 0.0073(10) 0.0062(11) 0.0070(11)
O5 0.0320(15) 0.0151(12) 0.0356(15) 0.0095(11) 0.0208(12) 0.0023(11)
O6 0.057(2) 0.0213(17) 0.075(2) -0.0034(16) 0.057(2) -0.0001(15)
O7 0.0499(19) 0.0200(15) 0.0357(16) -0.0008(13) 0.0262(15) -0.0077(13)
O8 0.0350(16) 0.0224(14) 0.0336(15) 0.0118(12) 0.0241(13) 0.0026(12)
O9 0.0255(15) 0.0230(15) 0.0399(16) -0.0034(13) 0.0120(13) 0.0110(12)
O10 0.0130(12) 0.0225(14) 0.0383(15) 0.0064(12) 0.0088(11) 0.0032(11)
O11 0.0194(12) 0.0185(13) 0.0162(12) 0.0040(10) 0.0100(10) 0.0045(10)
O12 0.0431(17) 0.0176(14) 0.0210(13) 0.0034(11) 0.0159(12) -0.0026(12)
O13 0.0159(11) 0.0209(13) 0.0125(11) 0.0082(10) 0.0032(9) 0.0045(10)
O14 0.0309(14) 0.0183(13) 0.0161(12) 0.0048(10) 0.0134(11) 0.0109(11)
O15 0.0130(12) 0.0236(14) 0.0232(13) 0.0116(11) 0.0031(10) -0.0001(10)
O16 0.0305(14) 0.0110(12) 0.0169(12) 0.0059(10) 0.0068(10) 0.0061(10)
O1W 0.0263(15) 0.0196(14) 0.0251(14) 0.0080(12) 0.0124(12) 0.0045(12)
O2W 0.0155(14) 0.0317(18) 0.0467(19) -0.0114(15) 0.0023(13) 0.0060(13)
O3W 0.0373(17) 0.0300(16) 0.0436(18) 0.0043(14) 0.0206(15) 0.0107(14)
C1 0.0139(15) 0.0103(15) 0.0148(15) 0.0054(13) 0.0064(13) 0.0046(13)
C2 0.0120(15) 0.0144(16) 0.0142(15) 0.0068(13) 0.0068(12) 0.0041(12)
C3 0.0157(16) 0.0125(16) 0.0138(15) 0.0052(13) 0.0033(13) 0.0039(13)
C4 0.0109(15) 0.0146(16) 0.0140(15) 0.0062(13) 0.0043(13) 0.0028(13)
C5 0.0135(15) 0.0157(16) 0.0141(15) 0.0084(13) 0.0030(13) 0.0041(13)
C6 0.0141(16) 0.0112(15) 0.0146(15) 0.0068(13) 0.0074(13) 0.0064(13)
C7 0.0164(16) 0.0147(16) 0.0113(14) 0.0073(13) 0.0067(13) 0.0061(13)
C8 0.0171(17) 0.0167(17) 0.0230(17) 0.0092(14) 0.0109(14) 0.0018(14)
C9 0.0213(17) 0.0160(17) 0.0257(18) 0.0085(15) 0.0164(15) 0.0059(14)
C10 0.0196(17) 0.0196(18) 0.0262(18) 0.0070(15) 0.0157(15) 0.0027(14)
C11 0.0161(16) 0.0155(17) 0.0200(17) 0.0069(14) 0.0089(14) 0.0003(14)
C12 0.0177(17) 0.0152(17) 0.0163(16) 0.0052(14) 0.0065(14) 0.0019(14)
C13 0.029(2) 0.0161(18) 0.034(2) 0.0098(16) 0.0198(17) 0.0049(16)
C14 0.0196(17) 0.0157(18) 0.0219(18) 0.0065(15) 0.0105(15) -0.0008(14)
C15 0.0210(18) 0.030(2) 0.0199(18) 0.0030(15) 0.0132(15) 0.0086(16)
C16 0.0121(15) 0.0224(18) 0.0153(16) 0.0025(14) 0.0055(13) 0.0071(14)
C17 0.0128(16) 0.0197(18) 0.0175(16) 0.0057(14) 0.0069(13) 0.0039(14)
C18 0.0189(17) 0.0208(18) 0.0140(16) 0.0047(14) 0.0068(14) 0.0049(14)
C19 0.028(2) 0.025(2) 0.0201(18) 0.0060(15) 0.0114(16) -0.0019(16)
C20 0.0123(16) 0.0180(18) 0.0236(18) 0.0020(15) 0.0020(14) 0.0069(14)
C21 0.0168(17) 0.0194(18) 0.0139(16) 0.0052(14) 0.0036(13) 0.0038(14)

loop_
_atom_type_symbol
_atom_type_description
_atom_type_scat_dispersion_real
_atom_type_scat_dispersion_imag
_atom_type_scat_source
C C 0.0033 0.0016 'International Tables Vol C Tables 4.2.6.8 and 6.1.1.4'
H H 0.0000 0.0000 'International Tables Vol C Tables 4.2.6.8 and 6.1.1.4'
N N 0.0061 0.0033 'International Tables Vol C Tables 4.2.6.8 and 6.1.1.4'
O O 0.0106 0.0060 'International Tables Vol C Tables 4.2.6.8 and 6.1.1.4'
Cu Cu 0.3201 1.2651 'International Tables Vol C Tables 4.2.6.8 and 6.1.1.4'
S S 0.1246 0.1234 'International Tables Vol C Tables 4.2.6.8 and 6.1.1.4'
La La -0.2871 2.4523 'International Tables Vol C Tables 4.2.6.8 and 6.1.1.4'

loop_
_geom_angle_atom_site_label_1
_geom_angle_atom_site_label_2
_geom_angle_atom_site_label_3
_geom_angle
_geom_angle_site_symmetry_1
_geom_angle_site_symmetry_3
O10 La1 O3 75.13(9) . 2_667
O10 La1 O4 100.72(9) . 1_565
O3 La1 O4 78.48(8) 2_667 1_565
O10 La1 O11 149.01(9) . 2_677
O3 La1 O11 74.36(9) 2_667 2_677
O4 La1 O11 78.39(9) 1_565 2_677
O10 La1 O8 74.58(10) . 1_665
O3 La1 O8 130.07(9) 2_667 1_665
O4 La1 O8 69.39(9) 1_565 1_665
O11 La1 O8 131.19(9) 2_677 1_665
O10 La1 O13 144.69(9) . .
O3 La1 O13 140.16(9) 2_667 .
O4 La1 O13 90.55(8) 1_565 .
O11 La1 O13 65.90(8) 2_677 .
O8 La1 O13 78.48(9) 1_665 .
O10 La1 O1W 78.66(9) . .
O3 La1 O1W 139.29(9) 2_667 .
O4 La1 O1W 137.39(8) 1_565 .
O11 La1 O1W 123.01(8) 2_677 .
O8 La1 O1W 69.51(9) 1_665 .
O13 La1 O1W 70.72(8) . .
O10 La1 O2 74.72(9) . .
O3 La1 O2 72.73(8) 2_667 .
O4 La1 O2 151.08(8) 1_565 .
O11 La1 O2 91.10(8) 2_677 .
O8 La1 O2 133.33(9) 1_665 .
O13 La1 O2 109.80(8) . .
O1W La1 O2 70.62(8) . .
O10 La1 O1 116.43(8) . .
O3 La1 O1 102.32(8) 2_667 .
O4 La1 O1 141.94(8) 1_565 .
O11 La1 O1 65.67(7) 2_677 .
O8 La1 O1 126.59(8) 1_665 .
O13 La1 O1 64.20(7) . .
O1W La1 O1 63.04(8) . .
O2 La1 O1 46.36(7) . .
O9 La2 O1 140.51(9) 1_455 .
O9 La2 O5 107.48(10) 1_455 .
O1 La2 O5 83.32(9) . .
O9 La2 O2W 68.19(10) 1_455 .
O1 La2 O2W 146.97(10) . .
O5 La2 O2W 69.15(11) . .
O9 La2 O14 141.51(9) 1_455 2_566
O1 La2 O14 77.19(8) . 2_566
O5 La2 O14 78.87(8) . 2_566
O2W La2 O14 79.80(9) . 2_566
O9 La2 O13 97.44(9) 1_455 .
O1 La2 O13 69.62(8) . .
O5 La2 O13 152.32(8) . .
O2W La2 O13 133.52(10) . .
O14 La2 O13 89.21(8) 2_566 .
O9 La2 O12 69.97(10) 1_455 2_677
O1 La2 O12 79.87(9) . 2_677
O5 La2 O12 68.50(9) . 2_677
O2W La2 O12 105.22(10) . 2_677
O14 La2 O12 141.87(9) 2_566 2_677
O13 La2 O12 110.69(8) . 2_677
O9 La2 O15 82.32(10) 1_455 .
O1 La2 O15 113.63(8) . .
O5 La2 O15 140.65(8) . .
O2W La2 O15 80.43(10) . .
O14 La2 O15 71.48(8) 2_566 .
O13 La2 O15 53.40(7) . .
O12 La2 O15 146.43(9) 2_677 .
O9 La2 O11 72.53(9) 1_455 2_677
O1 La2 O11 68.42(8) . 2_677
O5 La2 O11 113.51(8) . 2_677
O2W La2 O11 138.99(9) . 2_677
O14 La2 O11 141.06(8) 2_566 2_677
O13 La2 O11 62.41(7) . 2_677
O12 La2 O11 48.58(8) 2_677 2_677
O15 La2 O11 105.81(8) . 2_677
O9 La2 C21 64.08(10) 1_455 2_677
O1 La2 C21 77.82(9) . 2_677
O5 La2 C21 92.75(9) . 2_677
O2W La2 C21 120.03(10) . 2_677
O14 La2 C21 154.39(9) 2_566 2_677
O13 La2 C21 87.33(8) . 2_677
O12 La2 C21 24.62(9) 2_677 2_677
O15 La2 C21 124.66(9) . 2_677
O11 La2 C21 25.03(8) 2_677 2_677
N2 Cu1 N2 180.0 2_556 .
N2 Cu1 N1 91.88(11) 2_556 2_556
N2 Cu1 N1 88.12(11) . 2_556
N2 Cu1 N1 88.12(11) 2_556 .
N2 Cu1 N1 91.88(11) . .
N1 Cu1 N1 180.0 2_556 .
N2 Cu1 O16 89.59(10) 2_556 2_566
N2 Cu1 O16 90.41(10) . 2_566
N1 Cu1 O16 89.99(9) 2_556 2_566
N1 Cu1 O16 90.01(9) . 2_566
N2 Cu1 O16 90.41(10) 2_556 1_545
N2 Cu1 O16 89.59(10) . 1_545
N1 Cu1 O16 90.01(9) 2_556 1_545
N1 Cu1 O16 89.99(9) . 1_545
O16 Cu1 O16 180.000(1) 2_566 1_545
O16 S1 O14 110.16(15) . .
O16 S1 O15 111.26(15) . .
O14 S1 O15 110.42(15) . .
O16 S1 O13 110.32(14) . .
O14 S1 O13 109.89(15) . .
O15 S1 O13 104.66(14) . .
C1 N1 C5 117.1(3) . .
C1 N1 Cu1 119.9(2) . .
C5 N1 Cu1 123.0(2) . .
C8 N2 C12 117.9(3) . .
C8 N2 Cu1 116.5(2) . .
C12 N2 Cu1 125.0(2) . .
C15 N3 C19 116.8(3) . .
C7 O1 La2 158.8(2) . .
C7 O1 La1 90.85(19) . .
La2 O1 La1 99.31(8) . .
C7 O2 La1 99.9(2) . .
C6 O3 La1 147.2(2) . 2_667
C6 O4 La1 161.2(2) . 1_545
C13 O5 La2 148.3(3) . .
C13 O6 H6 111(5) . .
C14 O8 La1 143.1(3) . 1_445
C20 O9 La2 162.1(3) . 1_655
C20 O10 La1 137.3(2) . .
C21 O11 La1 145.7(2) . 2_677
C21 O11 La2 90.0(2) . 2_677
La1 O11 La2 103.00(8) 2_677 2_677
C21 O12 La2 95.4(2) . 2_677
S1 O13 La1 155.11(14) . .
S1 O13 La2 101.00(11) . .
La1 O13 La2 103.88(8) . .
S1 O14 La2 152.65(16) . 2_566
S1 O15 La2 100.79(12) . .
S1 O16 Cu1 159.71(15) . 1_565
La1 O1W H1W 98(3) . .
La1 O1W H2W 124(4) . .
H1W O1W H2W 105(5) . .
La2 O2W H3W 121(4) . .
La2 O2W H4W 130(3) . .
H3W O2W H4W 108(5) . .
N1 C1 C2 122.6(3) . .
N1 C1 H1 118.7 . .
C2 C1 H1 118.7 . .
C3 C2 C1 119.4(3) . .
C3 C2 C6 121.7(3) . .
C1 C2 C6 118.8(3) . .
C2 C3 C4 118.6(3) . .
C2 C3 H3 120.7 . .
C4 C3 H3 120.7 . .
C5 C4 C3 118.2(3) . .
C5 C4 C7 118.1(3) . .
C3 C4 C7 123.7(3) . .
N1 C5 C4 124.1(3) . .
N1 C5 H5 118.0 . .
C4 C5 H5 118.0 . .
O3 C6 O4 125.8(3) . .
O3 C6 C2 116.6(3) . .
O4 C6 C2 117.6(3) . .
O2 C7 O1 121.6(3) . .
O2 C7 C4 120.7(3) . .
O1 C7 C4 117.6(3) . .
N2 C8 C9 122.6(3) . .
N2 C8 H8 118.7 . .
C9 C8 H8 118.7 . .
C8 C9 C10 119.4(3) . .
C8 C9 C13 117.0(3) . .
C10 C9 C13 123.1(3) . .
C9 C10 C11 118.3(3) . .
C9 C10 H10 120.9 . .
C11 C10 H10 120.9 . .
C12 C11 C10 119.0(3) . .
C12 C11 C14 120.8(3) . .
C10 C11 C14 119.9(3) . .
N2 C12 C11 122.6(3) . .
N2 C12 H12 118.7 . .
C11 C12 H12 118.7 . .
O5 C13 O6 124.8(4) . .
O5 C13 C9 120.4(3) . .
O6 C13 C9 114.7(3) . .
O7 C14 O8 125.9(3) . .
O7 C14 C11 117.3(3) . .
O8 C14 C11 116.7(3) . .
N3 C15 C16 123.8(3) . .
N3 C15 H15 118.1 . .
C16 C15 H15 118.1 . .
C17 C16 C15 118.5(3) . .
C17 C16 C20 122.4(3) . .
C15 C16 C20 119.0(3) . .
C16 C17 C18 118.1(3) . .
C16 C17 H17 120.9 . .
C18 C17 H17 120.9 . .
C19 C18 C17 119.0(3) . .
C19 C18 C21 118.9(3) . .
C17 C18 C21 121.9(3) . .
N3 C19 C18 123.6(4) . .
N3 C19 H19 118.2 . .
C18 C19 H19 118.2 . .
O10 C20 O9 124.6(3) . .
O10 C20 C16 118.5(3) . .
O9 C20 C16 116.9(3) . .
O12 C21 O11 120.7(3) . .
O12 C21 C18 119.5(3) . .
O11 C21 C18 119.4(3) . .
O12 C21 La2 60.00(18) . 2_677
O11 C21 La2 64.93(17) . 2_677
C18 C21 La2 152.4(2) . 2_677

loop_
_geom_bond_atom_site_label_1
_geom_bond_atom_site_label_2
_geom_bond_distance
_geom_bond_site_symmetry_2
_geom_bond_publ_flag
La1 La2 4.0825(3) . ?
La2 Cu1 6.2958(3) . ?
La1 O10 2.443(3) . y
La1 O3 2.448(2) 2_667 y
La1 O4 2.455(2) 1_565 y
La1 O11 2.497(2) 2_677 y
La1 O8 2.522(3) 1_665 y
La1 O13 2.577(2) . y
La1 O1W 2.676(3) . y
La1 O2 2.693(2) . y
La1 O1 2.870(2) . y
La2 O9 2.438(3) 1_455 y
La2 O1 2.477(2) . y
La2 O5 2.501(3) . y
La2 O2W 2.503(3) . y
La2 O14 2.515(2) 2_566 y
La2 O13 2.608(2) . y
La2 O12 2.609(3) 2_677 y
La2 O15 2.624(2) . y
La2 O11 2.717(2) 2_677 y
La2 C21 2.999(3) 2_677 y
Cu1 N2 2.027(3) 2_556 y
Cu1 N2 2.027(3) . y
Cu1 N1 2.090(3) 2_556 y
Cu1 N1 2.090(3) . y
Cu1 O16 2.425(2) 2_566 y
Cu1 O16 2.425(2) 1_545 y
S1 O16 1.455(2) . ?
S1 O14 1.470(2) . ?
S1 O15 1.477(2) . ?
S1 O13 1.493(2) . ?
N1 C1 1.341(4) . ?
N1 C5 1.349(4) . ?
N2 C8 1.339(5) . ?
N2 C12 1.348(4) . ?
N3 C15 1.338(5) . ?
N3 C19 1.341(5) . ?
O1 C7 1.270(4) . ?
O2 C7 1.245(4) . ?
O3 C6 1.245(4) . ?
O3 La1 2.448(2) 2_667 ?
O4 C6 1.248(4) . ?
O4 La1 2.455(2) 1_545 ?
O5 C13 1.228(4) . ?
O6 C13 1.281(5) . ?
O6 H6 0.8500 . ?
O7 C14 1.247(5) . ?
O8 C14 1.252(4) . ?
O8 La1 2.522(3) 1_445 ?
O9 C20 1.251(4) . ?
O9 La2 2.438(3) 1_655 ?
O10 C20 1.256(5) . ?
O11 C21 1.269(4) . ?
O11 La1 2.497(2) 2_677 ?
O11 La2 2.717(2) 2_677 ?
O12 C21 1.255(4) . ?
O12 La2 2.609(3) 2_677 ?
O14 La2 2.515(2) 2_566 ?
O16 Cu1 2.425(2) 1_565 ?
O1W H1W 0.85 . ?
O1W H2W 0.85 . ?
O2W H3W 0.85 . ?
O2W H4W 0.85 . ?
O3W H5W 0.85 . ?
C1 C2 1.395(5) . ?
C1 H1 0.9300 . ?
C2 C3 1.377(5) . ?
C2 C6 1.516(4) . ?
C3 C4 1.398(5) . ?
C3 H3 0.9300 . ?
C4 C5 1.377(5) . ?
C4 C7 1.506(5) . ?
C5 H5 0.9300 . ?
C8 C9 1.379(5) . ?
C8 H8 0.9300 . ?
C9 C10 1.387(5) . ?
C9 C13 1.484(5) . ?
C10 C11 1.385(5) . ?
C10 H10 0.9300 . ?
C11 C12 1.383(5) . ?
C11 C14 1.505(5) . ?
C12 H12 0.9300 . ?
C15 C16 1.391(5) . ?
C15 H15 0.9300 . ?
C16 C17 1.386(5) . ?
C16 C20 1.502(5) . ?
C17 C18 1.394(5) . ?
C17 H17 0.9300 . ?
C18 C19 1.380(5) . ?
C18 C21 1.493(5) . ?
C19 H19 0.9300 . ?
C21 La2 2.999(3) 2_677 ?

loop_
_geom_hbond_atom_site_label_D
_geom_hbond_atom_site_label_H
_geom_hbond_atom_site_label_A
_geom_hbond_distance_DH
_geom_hbond_distance_HA
_geom_hbond_distance_DA
_geom_hbond_angle_DHA
_geom_hbond_site_symmetry_A
O1W H1W O7 0.85 1.861 2.704(4) 171 1_665
O1W H1W O8 0.85 2.44 2.966(4) 121 1_665
O2W H4W O7 0.85 1.767 2.602(4) 167 2_456
O2W H3W O9 0.85 2.56 2.770(4) 96 1_455
